data_7233717
loop_
_publ_author_name
'David Gendron'
'Eliot Gann'
'Katherine Pattison'
'Fatemeh Maasoumi'
'Christopher R. McNeill'
'Scott E. Watkins'
'Paul L. Burn'
'Benjamin J. Powell'
'Paul E. Shaw'

_publ_section_title
;
 Synthesis and properties of pyrrolo[3,2-b]pyrrole-1,4-diones (isoDPP)
 derivatives
;
_journal_name_full 'Journal of Materials Chemistry C'
_journal_page_first 4276
_journal_page_last 4288
_journal_paper_doi 10.1039/C4TC00427B
_journal_volume 2
_journal_year 2014
_chemical_formula_moiety 'C26 H16 N2 O2 S2'
_chemical_formula_sum 'C26 H16 N2 O2 S2'
_chemical_formula_weight 452.53
_space_group_IT_number 14
_space_group_name_Hall '-P 2yn'
_space_group_name_H-M_alt 'P 1 21/n 1'
_symmetry_cell_setting monoclinic
_symmetry_space_group_name_H-M 'P 1 21/n 1'
_atom_sites_solution_hydrogens geom
_atom_sites_solution_primary direct
_atom_sites_solution_secondary difmap
_cell_angle_alpha 90.00
_cell_angle_beta 107.799(11)
_cell_angle_gamma 90.00
_cell_formula_units_Z 2
_cell_length_a 12.2888(14)
_cell_length_b 5.8588(5)
_cell_length_c 14.7622(15)
_cell_measurement_reflns_used 1825
_cell_measurement_temperature 293(2)
_cell_measurement_theta_max 62.19
_cell_measurement_theta_min 6.296
_cell_volume 1011.97(19)
_computing_cell_refinement
;
Department of Chemistry
University of Anywhere
Sometown
Somewhere, UK
;
_computing_data_collection
;
Department of Chemistry
University of Anywhere
Sometown
Somewhere, UK
;
_computing_data_reduction
;
Department of Chemistry
University of Anywhere
Sometown
Somewhere, UK
;
_computing_molecular_graphics 'Ortep-3 for Windows (Farrugia, 1997)'
_computing_publication_material 'WinGX publication routines (Farrugia, 1999)'
_computing_structure_refinement 'SHELXL-97 (Sheldrick, 2008)'
_diffrn_ambient_temperature 293(2)
_diffrn_detector_area_resol_mean 16.0696
_diffrn_measured_fraction_theta_full 0.994
_diffrn_measured_fraction_theta_max 0.994
_diffrn_measurement_device_type 'Xcalibur, Sapphire3, Gemini ultra'
_diffrn_measurement_method '\w scans'
_diffrn_radiation_monochromator graphite
_diffrn_radiation_source 'fine-focus sealed tube'
_diffrn_radiation_type CuK\a
_diffrn_radiation_wavelength 1.54180
_diffrn_reflns_av_R_equivalents 0.0249
_diffrn_reflns_av_sigmaI/netI 0.0295
_diffrn_reflns_limit_h_max 12
_diffrn_reflns_limit_h_min -14
_diffrn_reflns_limit_k_max 6
_diffrn_reflns_limit_k_min -4
_diffrn_reflns_limit_l_max 16
_diffrn_reflns_limit_l_min -16
_diffrn_reflns_number 3535
_diffrn_reflns_theta_full 62.28
_diffrn_reflns_theta_max 62.28
_diffrn_reflns_theta_min 4.11
_exptl_absorpt_coefficient_mu 2.617
_exptl_absorpt_correction_T_max 1
_exptl_absorpt_correction_T_min 0.91117
_exptl_absorpt_correction_type multi-scan
_exptl_absorpt_process_details
;
Department of Chemistry
University of Anywhere
Sometown
Somewhere, UK
;
_exptl_crystal_colour colourless
_exptl_crystal_density_diffrn 1.485
_exptl_crystal_density_method 'not measured'
_exptl_crystal_description prism
_exptl_crystal_F_000 468
_exptl_crystal_size_max 0
_exptl_crystal_size_mid 0
_exptl_crystal_size_min 0
_refine_diff_density_max 0.173
_refine_diff_density_min -0.238
_refine_diff_density_rms 0.047
_refine_ls_extinction_method none
_refine_ls_goodness_of_fit_ref 1.094
_refine_ls_hydrogen_treatment mixed
_refine_ls_matrix_type full
_refine_ls_number_parameters 172
_refine_ls_number_reflns 1603
_refine_ls_number_restraints 6
_refine_ls_restrained_S_all 1.092
_refine_ls_R_factor_all 0.0388
_refine_ls_R_factor_gt 0.0344
_refine_ls_shift/su_max 0.017
_refine_ls_shift/su_mean 0.002
_refine_ls_structure_factor_coef Fsqd
_refine_ls_weighting_details 'calc w=1/[\s^2^(Fo^2^)+(0.0542P)^2^+0.0959P] where P=(Fo^2^+2Fc^2^)/3'
_refine_ls_weighting_scheme calc
_refine_ls_wR_factor_gt 0.0903
_refine_ls_wR_factor_ref 0.0941
_reflns_number_gt 1423
_reflns_number_total 1603
_reflns_threshold_expression >2\s(I)
_cod_data_source_file 1000002.cif
_cod_data_source_block PCOD1000002
_cod_original_cell_volume 1011.97(18)
_cod_database_code 7233717

loop_
_symmetry_equiv_pos_as_xyz
'x, y, z'
'-x+1/2, y+1/2, -z+1/2'
'-x, -y, -z'
'x-1/2, -y-1/2, z-1/2'

loop_
_atom_site_label
_atom_site_type_symbol
_atom_site_fract_x
_atom_site_fract_y
_atom_site_fract_z
_atom_site_U_iso_or_equiv
_atom_site_adp_type
_atom_site_occupancy
_atom_site_symmetry_multiplicity
_atom_site_calc_flag
_atom_site_refinement_flags
_atom_site_disorder_assembly
_atom_site_disorder_group
C1 C 0.98355(13) 0.2531(3) 0.59987(11) 0.0253(4) Uani 1 1 d . . .
C2 C 1.08373(14) 0.2249(3) 0.56255(11) 0.0249(4) Uani 1 1 d . A .
C3 C 1.05545(13) 0.0469(3) 0.50171(11) 0.0243(4) Uani 1 1 d . . .
C4 C 1.18634(14) 0.3612(3) 0.59891(11) 0.0253(4) Uani 1 1 d . . .
C5 C 1.2926(6) 0.2961(12) 0.6058(6) 0.053(3) Uiso 0.536(3) 1 d PD A 1
H5 H 1.3129 0.1578 0.5845 0.064 Uiso 0.536(3) 1 calc PR A 1
C6 C 1.3691(11) 0.471(3) 0.6505(15) 0.036(3) Uani 0.464(3) 1 d PD A 1
H6 H 1.4472 0.4553 0.6604 0.043 Uiso 0.464(3) 1 calc PR A 1
C7 C 1.3254(12) 0.664(2) 0.6792(13) 0.0242(19) Uani 0.464(3) 1 d PD A 1
H7 H 1.3660 0.7917 0.7088 0.029 Uiso 0.464(3) 1 calc PR A 1
S1 S 1.18378(12) 0.6218(3) 0.64979(10) 0.0293(4) Uani 0.536(3) 1 d PD A 1
C5' C 1.1941(6) 0.5723(12) 0.6410(6) 0.043(3) Uiso 0.464(3) 1 d PD A 2
H5' H 1.1323 0.6596 0.6446 0.052 Uiso 0.464(3) 1 calc PR A 2
C6' C 1.3099(13) 0.636(3) 0.6779(14) 0.050(4) Uani 0.536(3) 1 d PD A 2
H6' H 1.3305 0.7744 0.7097 0.060 Uiso 0.536(3) 1 calc PR A 2
C7' C 1.3916(11) 0.489(3) 0.6658(13) 0.032(2) Uani 0.536(3) 1 d PD A 2
H7' H 1.4704 0.5101 0.6864 0.039 Uiso 0.536(3) 1 calc PR A 2
S1' S 1.31941(17) 0.2649(3) 0.60607(10) 0.0319(4) Uani 0.464(3) 1 d PD A 2
C8 C 0.80261(13) 0.0413(3) 0.58671(11) 0.0255(4) Uani 1 1 d . . .
C9 C 0.79262(15) -0.1564(3) 0.63415(12) 0.0326(4) Uani 1 1 d . . .
H9 H 0.8508 -0.2646 0.6488 0.039 Uiso 1 1 calc R . .
C10 C 0.69394(17) -0.1910(3) 0.65963(14) 0.0388(5) Uani 1 1 d . . .
H10 H 0.6857 -0.3233 0.6917 0.047 Uiso 1 1 calc R . .
C11 C 0.60862(15) -0.0301(4) 0.63745(14) 0.0410(5) Uani 1 1 d . . .
H11 H 0.5427 -0.0544 0.6546 0.049 Uiso 1 1 calc R . .
C12 C 0.61971(16) 0.1666(4) 0.59013(14) 0.0398(5) Uani 1 1 d . . .
H12 H 0.5612 0.2740 0.5751 0.048 Uiso 1 1 calc R . .
C13 C 0.71673(14) 0.2046(3) 0.56519(12) 0.0304(4) Uani 1 1 d . . .
H13 H 0.7250 0.3385 0.5341 0.036 Uiso 1 1 calc R . .
N1 N 0.90361(11) 0.0807(2) 0.55930(10) 0.0272(3) Uani 1 1 d . . .
O1 O 0.97117(10) 0.3930(2) 0.65617(8) 0.0323(3) Uani 1 1 d . . .

loop_
_atom_site_aniso_label
_atom_site_aniso_U_11
_atom_site_aniso_U_22
_atom_site_aniso_U_33
_atom_site_aniso_U_23
_atom_site_aniso_U_13
_atom_site_aniso_U_12
C1 0.0239(8) 0.0284(9) 0.0249(8) 0.0003(7) 0.0093(7) 0.0024(7)
C2 0.0255(8) 0.0272(9) 0.0235(8) -0.0004(7) 0.0098(6) 0.0008(7)
C3 0.0236(8) 0.0281(9) 0.0235(8) 0.0009(7) 0.0105(6) 0.0032(7)
C4 0.0273(8) 0.0285(9) 0.0228(8) 0.0008(7) 0.0115(6) 0.0013(7)
C6 0.006(5) 0.072(6) 0.026(6) -0.001(3) -0.003(4) -0.010(3)
C7 0.026(3) 0.023(4) 0.024(3) -0.002(3) 0.008(2) -0.017(3)
S1 0.0327(6) 0.0268(7) 0.0294(6) -0.0042(5) 0.0113(4) -0.0032(5)
C6' 0.078(8) 0.042(5) 0.033(4) -0.012(3) 0.019(5) -0.028(4)
C7' 0.013(4) 0.047(3) 0.031(6) 0.002(3) -0.003(4) -0.009(3)
S1' 0.0230(7) 0.0348(7) 0.0379(7) -0.0039(4) 0.0093(5) -0.0033(6)
C8 0.0241(8) 0.0320(9) 0.0231(8) -0.0044(7) 0.0114(6) -0.0011(7)
C9 0.0330(9) 0.0323(10) 0.0345(9) 0.0013(8) 0.0132(7) 0.0043(8)
C10 0.0440(11) 0.0370(10) 0.0411(10) 0.0039(8) 0.0216(9) -0.0072(9)
C11 0.0308(9) 0.0542(12) 0.0452(11) -0.0034(9) 0.0222(8) -0.0051(9)
C12 0.0312(9) 0.0462(11) 0.0450(11) 0.0002(9) 0.0163(8) 0.0074(8)
C13 0.0302(9) 0.0311(9) 0.0303(9) 0.0000(7) 0.0098(7) 0.0062(7)
N1 0.0243(7) 0.0314(8) 0.0301(7) -0.0070(6) 0.0148(6) -0.0012(6)
O1 0.0301(6) 0.0356(7) 0.0343(7) -0.0104(5) 0.0144(5) 0.0011(5)

loop_
_atom_type_symbol
_atom_type_description
_atom_type_scat_dispersion_real
_atom_type_scat_dispersion_imag
_atom_type_scat_source
C C 0.0181 0.0091 'International Tables Vol C Tables 4.2.6.8 and 6.1.1.4'
H H 0.0000 0.0000 'International Tables Vol C Tables 4.2.6.8 and 6.1.1.4'
N N 0.0311 0.0180 'International Tables Vol C Tables 4.2.6.8 and 6.1.1.4'
O O 0.0492 0.0322 'International Tables Vol C Tables 4.2.6.8 and 6.1.1.4'
S S 0.3331 0.5567 'International Tables Vol C Tables 4.2.6.8 and 6.1.1.4'

loop_
_geom_angle_atom_site_label_1
_geom_angle_atom_site_label_2
_geom_angle_atom_site_label_3
_geom_angle
_geom_angle_site_symmetry_1
_geom_angle_site_symmetry_3
O1 C1 N1 124.06(14) . .
O1 C1 C2 127.97(15) . .
N1 C1 C2 107.95(13) . .
C3 C2 C4 133.58(15) . .
C3 C2 C1 104.80(14) . .
C4 C2 C1 121.38(14) . .
C2 C3 N1 141.46(15) . 3_756
C2 C3 C3 111.24(17) . 3_756
N1 C3 C3 107.30(18) 3_756 3_756
C5 C4 C5' 107.0(6) . .
C5 C4 C2 126.2(3) . .
C5' C4 C2 126.5(3) . .
C5 C4 S1' 2.8(3) . .
C5' C4 S1' 109.7(3) . .
C2 C4 S1' 123.41(13) . .
C5 C4 S1 111.8(3) . .
C5' C4 S1 4.9(3) . .
C2 C4 S1 121.66(13) . .
S1' C4 S1 114.58(12) . .
C4 C5 C6 109.0(8) . .
C7 C6 C5 118.4(13) . .
C6 C7 S1 105.7(12) . .
C7 S1 C4 95.1(5) . .
C4 C5' C6' 109.7(8) . .
C7' C6' C5' 118.2(13) . .
C6' C7' S1' 105.7(12) . .
C7' S1' C4 96.7(5) . .
C9 C8 C13 121.07(14) . .
C9 C8 N1 119.80(15) . .
C13 C8 N1 119.13(15) . .
C8 C9 C10 118.73(17) . .
C11 C10 C9 120.08(18) . .
C10 C11 C12 120.60(16) . .
C13 C12 C11 120.15(17) . .
C12 C13 C8 119.36(17) . .
C3 N1 C1 108.68(13) 3_756 .
C3 N1 C8 128.02(14) 3_756 .
C1 N1 C8 123.08(13) . .

loop_
_geom_bond_atom_site_label_1
_geom_bond_atom_site_label_2
_geom_bond_distance
_geom_bond_site_symmetry_2
C1 O1 1.210(2) .
C1 N1 1.409(2) .
C1 C2 1.504(2) .
C2 C3 1.351(2) .
C2 C4 1.450(2) .
C3 N1 1.378(2) 3_756
C3 C3 1.456(3) 3_756
C4 C5 1.334(7) .
C4 C5' 1.374(7) .
C4 S1' 1.702(3) .
C4 S1 1.706(2) .
C5 C6 1.409(15) .
C6 C7 1.375(7) .
C7 S1 1.679(14) .
C5' C6' 1.411(15) .
C6' C7' 1.375(7) .
C7' S1' 1.678(14) .
C8 C9 1.378(2) .
C8 C13 1.387(2) .
C8 N1 1.437(2) .
C9 C10 1.390(3) .
C10 C11 1.373(3) .
C11 C12 1.376(3) .
C12 C13 1.369(3) .
N1 C3 1.378(2) 3_756
